data_1510363
loop_
_publ_author_name
'Wahl, B.'
'Ruck, M.'
'Kloo, L.'

_publ_section_title
;
 The molecular cluster [Bi10 Au2] (Sb Bi3 Br9)2
;
_journal_name_full 'Angew. Chem. Int. ed.'
_journal_page_first 3932
_journal_page_last 3935
_journal_paper_doi 10.1002/anie.200800142
_journal_volume 47
_journal_year 2008
_chemical_formula_sum 'Au2 Bi16 Br18 Sb2'
_chemical_name_systematic '(Bi10 Au2) (Sb (Bi Br3)3)2'
_space_group_IT_number 14
_symmetry_space_group_name_Hall '-P 2ybc'
_symmetry_space_group_name_H-M 'P 1 21/c 1'
_cell_angle_alpha 90
_cell_angle_beta 93.544
_cell_angle_gamma 90
_cell_formula_units_Z 2
_cell_length_a 10.597
_cell_length_b 15.2669
_cell_length_c 14.6424
_cell_volume 2364.366
_citation_journal_id_ASTM ACIEF5
_cod_data_source_file gold_439.cif
_cod_data_source_block Au2Bi16Br18Sb2
_cod_database_code 1510363

loop_
_symmetry_equiv_pos_as_xyz
x,y,z
-x,y+1/2,-z+1/2
-x,-y,-z
x,-y-1/2,z-1/2

loop_
_atom_site_label
_atom_site_type_symbol
_atom_site_fract_x
_atom_site_fract_y
_atom_site_fract_z
_atom_site_occupancy
_atom_site_U_iso_or_equiv
Br8 Br-1 0.17102 0.15001 0.01053 1 0.0
Bi3 Bi 0.30792 0.14844 0.47699 1 0.0
Bi8 Bi+1 0.03174 -0.14199 0.19236 1 0.0
Br5 Br-1 -0.00808 -0.12832 0.37848 1 0.0
Br6 Br-1 0.23294 -0.2527 0.25927 1 0.0
Bi2 Bi 0.54918 0.13679 0.354 1 0.0
Bi5 Bi 0.41322 -0.18422 0.43232 1 0.0
Bi1 Bi 0.61715 -0.06804 0.32634 1 0.0
Br2 Br-1 0.50784 0.10902 0.13033 1 0.0
Sb1 Sb+3 0.22075 -0.00544 0.22151 1 0.0
Au1 Au+1 0.37328 -0.00534 0.3738 1 0.0
Bi6 Bi+1 0.33048 -0.014 0.04384 1 0.0
Bi7 Bi+1 0.05284 0.14358 0.18667 1 0.0
Bi4 Bi 0.22497 -0.04944 0.52484 1 0.0
Br3 Br-1 0.26034 0.24481 0.25405 1 0.0
Br9 Br-1 -0.15041 0.00514 0.1787 1 0.0
Br1 Br-1 0.50534 -0.13279 0.12229 1 0.0
Br4 Br-1 0.02162 0.13316 0.37813 1 0.0
Br7 Br-1 0.17367 -0.16837 0.01352 1 0.0
